data_7000483
loop_
_publ_author_name
'Gorun, Sergiu M.'
'Rathke, Jerome W.'
'Chen, Michael J.'

_publ_section_title
;
 Long-range solid-state ordering and high geometric distortions induced
 in phthalocyanines by small fluoroalkyl groups
;
_journal_issue 7
_journal_name_full 'Dalton Transactions'
_journal_page_first 1095
_journal_page_last 1097
_journal_paper_doi 10.1039/b821000b
_journal_year 2009
_chemical_formula_sum 'C40 H10 F24 N8'
_chemical_formula_weight 1058.56
_chemical_name_systematic
;
?
;
_space_group_IT_number 88
_symmetry_cell_setting tetragonal
_symmetry_space_group_name_Hall '-I 4ad'
_symmetry_space_group_name_H-M 'I 41/a :2'
_atom_sites_solution_hydrogens geom
_atom_sites_solution_primary direct
_atom_sites_solution_secondary difmap
_audit_creation_method SHELXL-97
_cell_angle_alpha 90.00
_cell_angle_beta 90.00
_cell_angle_gamma 90.00
_cell_formula_units_Z 4
_cell_length_a 15.26030(10)
_cell_length_b 15.26030(10)
_cell_length_c 16.3950(2)
_cell_measurement_temperature 100(2)
_cell_volume 3818.01(6)
_computing_structure_refinement 'SHELXL-97 (Sheldrick, 1997)'
_computing_structure_solution 'SHELXS-97 (Sheldrick, 1990)'
_diffrn_ambient_temperature 100(2)
_diffrn_measured_fraction_theta_full 0.984
_diffrn_measured_fraction_theta_max 0.984
_diffrn_radiation_monochromator graphite
_diffrn_radiation_source 'fine-focus sealed tube'
_diffrn_radiation_type CuK\a
_diffrn_radiation_wavelength 1.54178
_diffrn_reflns_av_R_equivalents 0.0245
_diffrn_reflns_av_sigmaI/netI 0.0125
_diffrn_reflns_limit_h_max 18
_diffrn_reflns_limit_h_min -17
_diffrn_reflns_limit_k_max 18
_diffrn_reflns_limit_k_min -18
_diffrn_reflns_limit_l_max 19
_diffrn_reflns_limit_l_min -18
_diffrn_reflns_number 11759
_diffrn_reflns_theta_full 67.70
_diffrn_reflns_theta_max 67.70
_diffrn_reflns_theta_min 3.96
_exptl_absorpt_coefficient_mu 1.775
_exptl_absorpt_correction_T_max 0.8021
_exptl_absorpt_correction_T_min 0.7767
_exptl_absorpt_correction_type multi-scan
_exptl_absorpt_process_details 'SADABS, R. Blessing 1995'
_exptl_crystal_colour blue
_exptl_crystal_density_diffrn 1.842
_exptl_crystal_density_method 'not measured'
_exptl_crystal_description prism
_exptl_crystal_F_000 2088
_exptl_crystal_size_max 0.15
_exptl_crystal_size_mid 0.13
_exptl_crystal_size_min 0.13
_refine_diff_density_max 0.228
_refine_diff_density_min -0.166
_refine_diff_density_rms 0.038
_refine_ls_extinction_coef 0.00012(4)
_refine_ls_extinction_expression Fc^*^=kFc[1+0.001xFc^2^\l^3^/sin(2\q)]^-1/4^
_refine_ls_extinction_method SHELXL
_refine_ls_goodness_of_fit_ref 1.037
_refine_ls_hydrogen_treatment constr
_refine_ls_matrix_type full
_refine_ls_number_parameters 164
_refine_ls_number_reflns 1710
_refine_ls_number_restraints 0
_refine_ls_restrained_S_all 1.037
_refine_ls_R_factor_all 0.0294
_refine_ls_R_factor_gt 0.0275
_refine_ls_shift/su_max 0.000
_refine_ls_shift/su_mean 0.000
_refine_ls_structure_factor_coef Fsqd
_refine_ls_weighting_details 'calc w=1/[\s^2^(Fo^2^)+(0.0389P)^2^+3.9542P] where P=(Fo^2^+2Fc^2^)/3'
_refine_ls_weighting_scheme calc
_refine_ls_wR_factor_gt 0.0720
_refine_ls_wR_factor_ref 0.0735
_reflns_number_gt 1616
_reflns_number_total 1710
_reflns_threshold_expression >2sigma(I)
_cod_data_source_file b821000b.txt
_cod_data_source_block 031507njit_0m
_cod_original_sg_symbol_H-M I4(1)/a
_cod_database_code 7000483

loop_
_symmetry_equiv_pos_as_xyz
'x, y, z'
'-x+1/2, -y, z+1/2'
'-y+3/4, x+1/4, z+1/4'
'y+3/4, -x+3/4, z+3/4'
'x+1/2, y+1/2, z+1/2'
'-x+1, -y+1/2, z+1'
'-y+5/4, x+3/4, z+3/4'
'y+5/4, -x+5/4, z+5/4'
'-x, -y, -z'
'x-1/2, y, -z-1/2'
'y-3/4, -x-1/4, -z-1/4'
'-y-3/4, x-3/4, -z-3/4'
'-x+1/2, -y+1/2, -z+1/2'
'x, y+1/2, -z'
'y-1/4, -x+1/4, -z+1/4'
'-y-1/4, x-1/4, -z-1/4'

loop_
_atom_site_label
_atom_site_type_symbol
_atom_site_fract_x
_atom_site_fract_y
_atom_site_fract_z
_atom_site_U_iso_or_equiv
_atom_site_adp_type
_atom_site_occupancy
_atom_site_symmetry_multiplicity
_atom_site_calc_flag
_atom_site_refinement_flags
_atom_site_disorder_assembly
_atom_site_disorder_group
F4 F 0.09935(5) 0.67858(5) 0.08958(5) 0.0239(2) Uani 1 1 d . . .
F6 F 0.12817(5) 0.73743(5) 0.20696(5) 0.0239(2) Uani 1 1 d . . .
F5 F 0.03278(5) 0.63464(6) 0.19764(5) 0.0273(2) Uani 1 1 d . . .
F3 F 0.44072(6) 0.42111(6) 0.27255(5) 0.0290(2) Uani 1 1 d . . .
F1 F 0.33319(6) 0.33121(6) 0.28319(6) 0.0389(3) Uani 1 1 d . . .
F2 F 0.39742(6) 0.34693(6) 0.16782(6) 0.0332(2) Uani 1 1 d . . .
C9 C 0.37038(10) 0.39039(9) 0.23315(10) 0.0257(3) Uani 1 1 d . . .
C2 C 0.21848(10) 0.44696(9) 0.22448(9) 0.0231(3) Uani 1 1 d . . .
H2 H 0.2000 0.3915 0.2442 0.028 Uiso 1 1 calc R . .
C10 C 0.11067(9) 0.66192(10) 0.16907(8) 0.0215(3) Uani 1 1 d . . .
C4 C 0.18066(9) 0.59412(9) 0.18232(8) 0.0198(3) Uani 1 1 d . . .
C3 C 0.15622(9) 0.51172(10) 0.20947(8) 0.0221(3) Uani 1 1 d . . .
H3 H 0.0959 0.4992 0.2180 0.026 Uiso 1 1 calc R . .
C1 C 0.30676(9) 0.46187(9) 0.21116(8) 0.0208(3) Uani 1 1 d . . .
C7 C 0.41681(9) 0.57900(9) 0.15119(8) 0.0181(3) Uani 1 1 d . . .
C5 C 0.26984(9) 0.60972(9) 0.16602(8) 0.0183(3) Uani 1 1 d . . .
C8 C 0.33225(9) 0.54326(9) 0.17837(8) 0.0183(3) Uani 1 1 d . . .
C6 C 0.31831(9) 0.68642(9) 0.13581(8) 0.0176(3) Uani 1 1 d . . .
N2 N 0.28197(7) 0.76143(7) 0.11226(7) 0.0183(3) Uani 1 1 d . . .
N1 N 0.40471(7) 0.66508(8) 0.13162(7) 0.0183(3) Uani 1 1 d . . .
H1 H 0.4469 0.7016 0.1182 0.022 Uiso 0.50 1 calc PR . .

loop_
_atom_site_aniso_label
_atom_site_aniso_U_11
_atom_site_aniso_U_22
_atom_site_aniso_U_33
_atom_site_aniso_U_23
_atom_site_aniso_U_13
_atom_site_aniso_U_12
F4 0.0239(4) 0.0293(5) 0.0186(4) 0.0011(3) -0.0017(3) -0.0002(3)
F6 0.0233(4) 0.0257(4) 0.0226(4) -0.0040(3) 0.0005(3) 0.0028(3)
F5 0.0163(4) 0.0365(5) 0.0293(5) 0.0046(4) 0.0032(3) -0.0011(3)
F3 0.0274(5) 0.0295(5) 0.0302(5) 0.0055(4) -0.0026(4) 0.0015(4)
F1 0.0346(5) 0.0290(5) 0.0531(6) 0.0205(4) 0.0093(4) 0.0006(4)
F2 0.0340(5) 0.0232(4) 0.0423(6) -0.0079(4) 0.0054(4) 0.0027(4)
C9 0.0272(8) 0.0203(7) 0.0296(8) 0.0030(6) 0.0045(6) -0.0024(6)
C2 0.0271(7) 0.0211(7) 0.0213(7) -0.0007(6) 0.0041(6) -0.0051(6)
C10 0.0191(7) 0.0271(7) 0.0182(7) -0.0011(6) 0.0014(5) -0.0032(6)
C4 0.0201(7) 0.0249(7) 0.0144(6) -0.0027(5) 0.0006(5) -0.0020(5)
C3 0.0199(7) 0.0268(7) 0.0196(7) -0.0027(6) 0.0029(5) -0.0049(6)
C1 0.0250(7) 0.0194(7) 0.0179(7) -0.0024(5) 0.0019(6) -0.0019(6)
C7 0.0204(7) 0.0182(6) 0.0156(6) -0.0015(5) -0.0017(5) -0.0018(5)
C5 0.0205(7) 0.0200(7) 0.0144(6) -0.0026(5) 0.0002(5) -0.0023(5)
C8 0.0203(7) 0.0196(7) 0.0150(6) -0.0024(5) -0.0005(5) -0.0014(5)
C6 0.0182(7) 0.0194(7) 0.0151(6) -0.0031(5) -0.0014(5) -0.0012(5)
N2 0.0189(6) 0.0189(6) 0.0169(6) -0.0006(4) 0.0005(4) 0.0001(5)
N1 0.0178(6) 0.0183(6) 0.0186(6) -0.0007(4) 0.0002(4) 0.0001(4)

loop_
_atom_type_symbol
_atom_type_description
_atom_type_scat_dispersion_real
_atom_type_scat_dispersion_imag
_atom_type_scat_source
C C 0.0181 0.0091 'International Tables Vol C Tables 4.2.6.8 and 6.1.1.4'
H H 0.0000 0.0000 'International Tables Vol C Tables 4.2.6.8 and 6.1.1.4'
N N 0.0311 0.0180 'International Tables Vol C Tables 4.2.6.8 and 6.1.1.4'
F F 0.0727 0.0534 'International Tables Vol C Tables 4.2.6.8 and 6.1.1.4'

loop_
_geom_angle_atom_site_label_1
_geom_angle_atom_site_label_2
_geom_angle_atom_site_label_3
_geom_angle
_geom_angle_site_symmetry_1
_geom_angle_site_symmetry_3
_geom_angle_publ_flag
F2 C9 F3 108.41(12) . . ?
F2 C9 F1 106.74(12) . . ?
F3 C9 F1 106.22(12) . . ?
F2 C9 C1 111.72(13) . . ?
F3 C9 C1 112.31(12) . . ?
F1 C9 C1 111.13(12) . . ?
C1 C2 C3 121.31(13) . . ?
F6 C10 F4 108.34(11) . . ?
F6 C10 F5 106.38(11) . . ?
F4 C10 F5 106.50(11) . . ?
F6 C10 C4 112.61(11) . . ?
F4 C10 C4 111.28(11) . . ?
F5 C10 C4 111.40(12) . . ?
C3 C4 C5 118.36(13) . . ?
C3 C4 C10 118.69(12) . . ?
C5 C4 C10 122.92(12) . . ?
C4 C3 C2 121.15(13) . . ?
C2 C1 C8 118.30(13) . . ?
C2 C1 C9 118.13(12) . . ?
C8 C1 C9 123.56(13) . . ?
N2 C7 N1 126.37(12) 12_766 . ?
N2 C7 C8 125.01(12) 12_766 . ?
N1 C7 C8 108.03(12) . . ?
C8 C5 C4 120.38(13) . . ?
C8 C5 C6 106.38(12) . . ?
C4 C5 C6 133.24(13) . . ?
C5 C8 C1 120.27(13) . . ?
C5 C8 C7 106.46(12) . . ?
C1 C8 C7 133.27(13) . . ?
N2 C6 N1 126.59(12) . . ?
N2 C6 C5 124.99(12) . . ?
N1 C6 C5 108.30(12) . . ?
C7 N2 C6 122.20(12) 15_565 . ?
C6 N1 C7 110.48(11) . . ?

loop_
_geom_bond_atom_site_label_1
_geom_bond_atom_site_label_2
_geom_bond_distance
_geom_bond_site_symmetry_2
_geom_bond_publ_flag
F4 C10 1.3389(16) . ?
F6 C10 1.3361(16) . ?
F5 C10 1.3438(16) . ?
F3 C9 1.3375(18) . ?
F1 C9 1.3457(17) . ?
F2 C9 1.3257(18) . ?
C9 C1 1.504(2) . ?
C2 C1 1.384(2) . ?
C2 C3 1.393(2) . ?
C10 C4 1.503(2) . ?
C4 C3 1.385(2) . ?
C4 C5 1.4072(19) . ?
C1 C8 1.4082(19) . ?
C7 N2 1.3278(18) 12_766 ?
C7 N1 1.3647(18) . ?
C7 C8 1.4702(19) . ?
C5 C8 1.4059(19) . ?
C5 C6 1.4706(19) . ?
C6 N2 1.3292(18) . ?
C6 N1 1.3598(17) . ?
N2 C7 1.3277(18) 15_565 ?
